data_7703744
loop_
_publ_author_name
'Pham, Son Q. T.'
'Assadawi, Nawal'
'Wells, Jadon'
'Sophocleous, Reece A.'
'Davis, Kimberley J.'
'Yu, Haibo'
'Sluyter, Ronald'
'Dillon, Carolyn T.'
'Kelso, Celine'
'Beck, Jennifer L.'
'Willis, Anthony C.'
'Richardson, Christopher'
'Ralph, Stephen F.'

_publ_section_title
;
 A new class of quadruplex DNA-binding nickel Schiff base complexes.
;
_journal_issue 15
_journal_name_full 'Dalton transactions (Cambridge, England : 2003)'
_journal_page_first 4843
_journal_page_last 4860
_journal_paper_doi 10.1039/d0dt00319k
_journal_volume 49
_journal_year 2020
_chemical_compound_source ' from U of Wollongong'
_chemical_formula_moiety 'C43 H50 N4 Ni O4, C H2 Cl2'
_chemical_formula_sum 'C44 H52 Cl2 N4 Ni O4'
_chemical_formula_weight 830.54
_space_group_IT_number 14
_space_group_name_Hall '-P 2ybc'
_space_group_name_H-M_alt 'P 1 21/c 1'
_symmetry_cell_setting monoclinic
_symmetry_space_group_name_Hall '-P 2ybc'
_symmetry_space_group_name_H-M 'P 1 21/c 1'
_atom_sites_solution_hydrogens difmap
_atom_sites_solution_primary direct
_audit_block_doi 10.5517/ccdc.csd.cc20999y
_audit_creation_date 17-01-19
_audit_creation_method CRYSTALS_ver_14.40
_audit_update_record
;
2018-07-16 deposited with the CCDC.	2020-03-16 downloaded from the CCDC.
;
_cell_angle_alpha 90
_cell_angle_beta 91.8126(8)
_cell_angle_gamma 90
_cell_formula_units_Z 4
_cell_length_a 14.6486(1)
_cell_length_b 8.8879(1)
_cell_length_c 31.2974(3)
_cell_measurement_reflns_used 28937
_cell_measurement_temperature 150
_cell_measurement_theta_max 74
_cell_measurement_theta_min 4
_cell_volume 4072.74(7)
_computing_cell_refinement 'CrysAlisPro 1.171.38.43 (Rigaku OD, 2016)'
_computing_data_collection 'CrysAlisPro 1.171.38.43 (Rigaku OD, 2016)'
_computing_data_reduction 'CrysAlisPro 1.171.38.43 (Rigaku OD, 2016)'
_computing_molecular_graphics 'PLATON (Spek, 2008)'
_computing_publication_material 'CRYSTALS (Betteridge et al., 2003)'
_computing_structure_refinement 'CRYSTALS (Betteridge et al., 2003)'
_computing_structure_solution 'SIR92 (Altomare et al., 1994)'
_diffrn_ambient_environment N~2~
_diffrn_ambient_temperature 150
_diffrn_detector 'CCD plate'
_diffrn_detector_type EosS2
_diffrn_measured_fraction_theta_full 0.998
_diffrn_measured_fraction_theta_max 0.998
_diffrn_measurement_device 'four-circle diffractometer'
_diffrn_measurement_device_type 'SuperNova, Dual, Cu at zero, EosS2'
_diffrn_measurement_method '\w scans'
_diffrn_radiation_monochromator mirror
_diffrn_radiation_probe x-ray
_diffrn_radiation_type 'Cu K\a'
_diffrn_radiation_wavelength 1.54184
_diffrn_reflns_av_R_equivalents 0.032
_diffrn_reflns_av_sigmaI/netI 0.0481
_diffrn_reflns_limit_h_max 18
_diffrn_reflns_limit_h_min -18
_diffrn_reflns_limit_k_max 8
_diffrn_reflns_limit_k_min -11
_diffrn_reflns_limit_l_max 38
_diffrn_reflns_limit_l_min -38
_diffrn_reflns_number 61919
_diffrn_reflns_theta_full 73.799
_diffrn_reflns_theta_max 73.799
_diffrn_reflns_theta_min 3.018
_diffrn_source 'micro-focus sealed X-ray tube'
_diffrn_source_type 'SuperNova (Cu) X-ray Source'
_diffrn_standards_number 0
_exptl_absorpt_coefficient_mu 2.272
_exptl_absorpt_correction_T_max 0.96
_exptl_absorpt_correction_T_min 0.69
_exptl_absorpt_correction_type multi-scan
_exptl_absorpt_process_details
;
CrysAlisPro version 1.171.38.43 (Rigaku Oxford Diffraction, 2016)
(Release 29 April 2016; compiled 27 May 2016,16:53)
Empirical absorption correction using spherical harmonics,
 implemented in SCALE3 ABSPACK scaling algorithm.
;
_exptl_crystal_colour yellow
_exptl_crystal_density_diffrn 1.354
_exptl_crystal_density_method 'not measured'
_exptl_crystal_description lath
_exptl_crystal_F_000 1752
_exptl_crystal_size_max 0.356
_exptl_crystal_size_mid 0.078
_exptl_crystal_size_min 0.018
_refine_diff_density_max 0.89
_refine_diff_density_min -1.54
_refine_ls_extinction_method None
_refine_ls_goodness_of_fit_ref 0.9957
_refine_ls_hydrogen_treatment constr
_refine_ls_matrix_type full
_refine_ls_number_parameters 496
_refine_ls_number_reflns 8211
_refine_ls_number_restraints 0
_refine_ls_R_factor_all 0.0556
_refine_ls_R_factor_gt 0.0522
_refine_ls_shift/su_max 0.0035838
_refine_ls_shift/su_mean 0.0002933
_refine_ls_structure_factor_coef Fsqd
_refine_ls_weighting_details
;
 Method= Modified Sheldrick 
 w=1/[\s^2^(F^2^) + ( 0.08P)^2^ + 5.50P] 
 ,where P=(max(Fo^2^,0) + 2Fc^2^)/3 
;
_refine_ls_weighting_scheme calc
_refine_ls_wR_factor_all 0.1397
_refine_ls_wR_factor_gt 0.1360
_refine_ls_wR_factor_ref 0.1397
_reflns_limit_h_max 18
_reflns_limit_h_min -18
_reflns_limit_k_max 11
_reflns_limit_k_min 0
_reflns_limit_l_max 38
_reflns_limit_l_min 0
_reflns_number_gt 7518
_reflns_number_total 8211
_reflns_threshold_expression I>2.0\s(I)
_oxford_diffrn_Wilson_B_factor 2.14
_oxford_diffrn_Wilson_scale 0.13
_oxford_refine_ls_r_factor_ref 0.0556
_oxford_refine_ls_scale 2.99(3)
_oxford_reflns_number_all 8211
_oxford_reflns_threshold_expression_ref I>-10.0\s(I)
_oxford_structure_analysis_title 'Z:\ral1704SNQ\Tony_ral1704SNQ_da At 11:32 on'
_cod_data_source_file d0dt00319k2.cif
_cod_data_source_block ral1704SNQ
_cod_depositor_comments 'Adding full bibliography for 7703742--7703750.cif.'
_cod_original_sg_symbol_H-M 'P 1 21/c 1 '
_cod_database_code 7703744
_oxdiff_exptl_absorpt_empirical_details
;
Empirical correction (ABSPACK) includes:
- Absorption correction using spherical harmonics
- Frame scaling
;

loop_
_symmetry_equiv_pos_as_xyz
x,y,z
-x,-y,-z
-x,y+1/2,-z+1/2
x,-y+1/2,z+1/2

loop_
_atom_site_label
_atom_site_type_symbol
_atom_site_fract_x
_atom_site_fract_y
_atom_site_fract_z
_atom_site_U_iso_or_equiv
_atom_site_occupancy
_atom_site_adp_type
_atom_site_refinement_flags_posn
_atom_site_refinement_flags_adp
_atom_site_refinement_flags_occupancy
_atom_site_disorder_assembly
_atom_site_disorder_group
_atom_site_attached_hydrogens
Ni1 Ni 0.55409(2) 0.53788(4) 0.779471(10) 0.0148 1.0000 Uani . . . . . .
Cl1 Cl 0.86133(6) 0.32979(11) 0.70753(3) 0.0613 1.0000 Uani . . . . . .
Cl2 Cl 0.89100(11) 0.63584(12) 0.73663(5) 0.1096 1.0000 Uani . . . . . .
O1 O 0.67027(10) 0.56345(17) 0.80215(4) 0.0210 1.0000 Uani . . . . . .
O2 O 0.60639(10) 0.56183(17) 0.72643(4) 0.0189 1.0000 Uani . . . . . .
O3 O 0.89723(11) 0.6959(2) 0.90767(5) 0.0317 1.0000 Uani . . . . . .
O4 O 0.64423(10) 0.35446(18) 0.58790(4) 0.0229 1.0000 Uani . . . . . .
N1 N 0.50636(12) 0.46696(18) 0.83117(5) 0.0172 1.0000 Uani . . . . . .
N2 N 0.43647(11) 0.56235(19) 0.75537(5) 0.0163 1.0000 Uani . . . . . .
N3 N 1.07377(13) 0.5055(2) 0.88709(6) 0.0276 1.0000 Uani . . . . . .
N4 N 0.79805(12) 0.3800(2) 0.52047(6) 0.0244 1.0000 Uani . . . . . .
C1 C 0.69389(14) 0.5738(2) 0.84273(6) 0.0177 1.0000 Uani . . . . . .
C2 C 0.78239(14) 0.6296(2) 0.85290(7) 0.0215 1.0000 Uani . . . . . .
C3 C 0.81379(15) 0.6409(2) 0.89497(7) 0.0241 1.0000 Uani . . . . . .
C4 C 0.75837(16) 0.5958(3) 0.92853(7) 0.0284 1.0000 Uani . . . . . .
C5 C 0.67305(16) 0.5415(3) 0.91911(7) 0.0252 1.0000 Uani . . . . . .
C6 C 0.63739(14) 0.5292(2) 0.87656(6) 0.0181 1.0000 Uani . . . . . .
C7 C 0.54681(14) 0.4689(2) 0.86897(6) 0.0170 1.0000 Uani . . . . . .
C8 C 0.41573(14) 0.3952(2) 0.82574(6) 0.0206 1.0000 Uani . . . . . .
C9 C 0.34227(15) 0.5141(3) 0.81761(7) 0.0241 1.0000 Uani . . . . . .
C10 C 0.37450(14) 0.6319(2) 0.78604(6) 0.0205 1.0000 Uani . . . . . .
C11 C 0.40909(13) 0.5334(2) 0.71631(6) 0.0161 1.0000 Uani . . . . . .
C12 C 0.47259(13) 0.4833(2) 0.68480(6) 0.0159 1.0000 Uani . . . . . .
C13 C 0.44001(14) 0.4163(2) 0.64627(6) 0.0187 1.0000 Uani . . . . . .
C14 C 0.49777(14) 0.3739(2) 0.61483(6) 0.0201 1.0000 Uani . . . . . .
C15 C 0.59186(14) 0.4021(2) 0.62060(6) 0.0183 1.0000 Uani . . . . . .
C16 C 0.62651(14) 0.4704(2) 0.65743(6) 0.0177 1.0000 Uani . . . . . .
C17 C 0.56829(13) 0.5073(2) 0.69122(6) 0.0161 1.0000 Uani . . . . . .
C18 C 0.96421(16) 0.7193(3) 0.87595(9) 0.0337 1.0000 Uani . . . . . .
C19 C 1.00422(16) 0.5750(3) 0.85896(8) 0.0306 1.0000 Uani . . . . . .
C20 C 1.11792(17) 0.3841(3) 0.86397(9) 0.0379 1.0000 Uani . . . . . .
C21 C 1.19461(19) 0.3133(4) 0.89082(11) 0.0462 1.0000 Uani . . . . . .
C22 C 1.1584(2) 0.2508(3) 0.93204(11) 0.0469 1.0000 Uani . . . . . .
C23 C 1.1070(2) 0.3733(3) 0.95539(9) 0.0407 1.0000 Uani . . . . . .
C24 C 1.03438(18) 0.4457(3) 0.92619(8) 0.0336 1.0000 Uani . . . . . .
C25 C 0.50012(14) 0.4034(2) 0.90685(6) 0.0197 1.0000 Uani . . . . . .
C26 C 0.51826(17) 0.2567(3) 0.91961(7) 0.0284 1.0000 Uani . . . . . .
C27 C 0.47678(19) 0.1969(3) 0.95498(8) 0.0330 1.0000 Uani . . . . . .
C28 C 0.41773(17) 0.2846(3) 0.97830(7) 0.0306 1.0000 Uani . . . . . .
C29 C 0.39930(16) 0.4308(3) 0.96562(7) 0.0286 1.0000 Uani . . . . . .
C30 C 0.43980(15) 0.4910(3) 0.92986(7) 0.0227 1.0000 Uani . . . . . .
C31 C 0.31108(13) 0.5578(2) 0.70307(6) 0.0174 1.0000 Uani . . . . . .
C32 C 0.24361(15) 0.4584(3) 0.71586(7) 0.0244 1.0000 Uani . . . . . .
C33 C 0.15247(16) 0.4890(3) 0.70570(8) 0.0309 1.0000 Uani . . . . . .
C34 C 0.12831(16) 0.6165(3) 0.68257(8) 0.0319 1.0000 Uani . . . . . .
C35 C 0.19526(16) 0.7138(3) 0.66911(7) 0.0283 1.0000 Uani . . . . . .
C36 C 0.28665(15) 0.6851(2) 0.67925(7) 0.0217 1.0000 Uani . . . . . .
C37 C 0.74174(15) 0.3564(3) 0.59466(7) 0.0258 1.0000 Uani . . . . . .
C38 C 0.78678(15) 0.2818(3) 0.55731(7) 0.0257 1.0000 Uani . . . . . .
C39 C 0.71304(18) 0.3986(4) 0.49592(8) 0.0385 1.0000 Uani . . . . . .
C40 C 0.7240(2) 0.5068(4) 0.45870(9) 0.0466 1.0000 Uani . . . . . .
C41 C 0.7990(3) 0.4534(3) 0.43001(9) 0.0535 1.0000 Uani . . . . . .
C42 C 0.8857(3) 0.4316(4) 0.45632(12) 0.0601 1.0000 Uani . . . . . .
C43 C 0.8703(2) 0.3240(4) 0.49350(10) 0.0481 1.0000 Uani . . . . . .
C44 C 0.8274(2) 0.4728(3) 0.74251(9) 0.0413 1.0000 Uani . . . . . .
H21 H 0.8193 0.6596 0.8308 0.0259 1.0000 Uiso R . . . . .
H41 H 0.7803 0.6026 0.9566 0.0346 1.0000 Uiso R . . . . .
H51 H 0.6372 0.5118 0.9415 0.0299 1.0000 Uiso R . . . . .
H81 H 0.4012 0.3347 0.8503 0.0243 1.0000 Uiso R . . . . .
H82 H 0.4182 0.3297 0.8011 0.0248 1.0000 Uiso R . . . . .
H91 H 0.3272 0.5629 0.8443 0.0289 1.0000 Uiso R . . . . .
H92 H 0.2879 0.4646 0.8060 0.0289 1.0000 Uiso R . . . . .
H101 H 0.4097 0.7085 0.8011 0.0239 1.0000 Uiso R . . . . .
H102 H 0.3228 0.6796 0.7715 0.0241 1.0000 Uiso R . . . . .
H131 H 0.3763 0.3975 0.6425 0.0217 1.0000 Uiso R . . . . .
H141 H 0.4759 0.3273 0.5898 0.0246 1.0000 Uiso R . . . . .
H161 H 0.6896 0.4899 0.6607 0.0219 1.0000 Uiso R . . . . .
H181 H 1.0135 0.7783 0.8899 0.0405 1.0000 Uiso R . . . . .
H182 H 0.9379 0.7791 0.8525 0.0397 1.0000 Uiso R . . . . .
H191 H 1.0347 0.6028 0.8326 0.0369 1.0000 Uiso R . . . . .
H192 H 0.9549 0.5025 0.8522 0.0371 1.0000 Uiso R . . . . .
H201 H 1.1422 0.4230 0.8370 0.0449 1.0000 Uiso R . . . . .
H202 H 1.0734 0.3043 0.8569 0.0451 1.0000 Uiso R . . . . .
H211 H 1.2403 0.3902 0.8978 0.0548 1.0000 Uiso R . . . . .
H212 H 1.2238 0.2349 0.8746 0.0557 1.0000 Uiso R . . . . .
H221 H 1.2083 0.2127 0.9509 0.0559 1.0000 Uiso R . . . . .
H222 H 1.1165 0.1684 0.9249 0.0555 1.0000 Uiso R . . . . .
H231 H 1.1491 0.4499 0.9653 0.0492 1.0000 Uiso R . . . . .
H232 H 1.0775 0.3316 0.9799 0.0487 1.0000 Uiso R . . . . .
H241 H 1.0064 0.5305 0.9417 0.0400 1.0000 Uiso R . . . . .
H242 H 0.9870 0.3709 0.9184 0.0400 1.0000 Uiso R . . . . .
H261 H 0.5586 0.1975 0.9044 0.0346 1.0000 Uiso R . . . . .
H271 H 0.4882 0.0974 0.9627 0.0406 1.0000 Uiso R . . . . .
H281 H 0.3916 0.2449 1.0022 0.0371 1.0000 Uiso R . . . . .
H291 H 0.3591 0.4900 0.9813 0.0343 1.0000 Uiso R . . . . .
H301 H 0.4268 0.5881 0.9215 0.0276 1.0000 Uiso R . . . . .
H321 H 0.2595 0.3705 0.7305 0.0294 1.0000 Uiso R . . . . .
H331 H 0.1080 0.4223 0.7144 0.0371 1.0000 Uiso R . . . . .
H341 H 0.0669 0.6373 0.6760 0.0384 1.0000 Uiso R . . . . .
H351 H 0.1783 0.7994 0.6530 0.0346 1.0000 Uiso R . . . . .
H361 H 0.3312 0.7500 0.6700 0.0272 1.0000 Uiso R . . . . .
H371 H 0.7579 0.2999 0.6208 0.0311 1.0000 Uiso R . . . . .
H372 H 0.7621 0.4635 0.5973 0.0296 1.0000 Uiso R . . . . .
H381 H 0.8476 0.2495 0.5676 0.0307 1.0000 Uiso R . . . . .
H382 H 0.7515 0.1931 0.5487 0.0315 1.0000 Uiso R . . . . .
H391 H 0.6661 0.4371 0.5153 0.0464 1.0000 Uiso R . . . . .
H392 H 0.6964 0.2992 0.4844 0.0461 1.0000 Uiso R . . . . .
H401 H 0.7407 0.6072 0.4696 0.0556 1.0000 Uiso R . . . . .
H402 H 0.6668 0.5121 0.4427 0.0568 1.0000 Uiso R . . . . .
H411 H 0.8090 0.5276 0.4074 0.0641 1.0000 Uiso R . . . . .
H412 H 0.7805 0.3570 0.4176 0.0642 1.0000 Uiso R . . . . .
H421 H 0.9055 0.5265 0.4681 0.0715 1.0000 Uiso R . . . . .
H422 H 0.9331 0.3944 0.4390 0.0723 1.0000 Uiso R . . . . .
H431 H 0.9260 0.3133 0.5107 0.0585 1.0000 Uiso R . . . . .
H432 H 0.8539 0.2233 0.4819 0.0582 1.0000 Uiso R . . . . .
H441 H 0.8381 0.4369 0.7717 0.0512 1.0000 Uiso R . . . . .
H442 H 0.7630 0.4962 0.7368 0.0504 1.0000 Uiso R . . . . .

loop_
_atom_site_aniso_label
_atom_site_aniso_U_11
_atom_site_aniso_U_22
_atom_site_aniso_U_33
_atom_site_aniso_U_23
_atom_site_aniso_U_13
_atom_site_aniso_U_12
Ni1 0.01676(18) 0.01705(19) 0.01076(17) 0.00056(12) 0.00164(12) -0.00022(12)
Cl1 0.0505(4) 0.0663(5) 0.0672(5) -0.0269(4) 0.0061(4) 0.0115(4)
Cl2 0.1410(12) 0.0532(6) 0.1405(11) -0.0166(6) 0.0999(10) -0.0266(6)
O1 0.0221(7) 0.0284(8) 0.0125(6) 0.0012(5) 0.0018(5) -0.0019(6)
O2 0.0193(7) 0.0235(7) 0.0140(6) -0.0001(5) 0.0000(5) -0.0032(5)
O3 0.0253(8) 0.0345(9) 0.0344(9) -0.0057(7) -0.0112(7) -0.0010(7)
O4 0.0230(7) 0.0310(8) 0.0151(7) -0.0041(6) 0.0054(5) -0.0008(6)
N1 0.0199(8) 0.0149(8) 0.0169(8) -0.0016(6) 0.0021(6) 0.0006(6)
N2 0.0212(8) 0.0147(8) 0.0133(7) -0.0012(6) 0.0034(6) 0.0002(6)
N3 0.0227(9) 0.0306(10) 0.0292(10) 0.0062(8) -0.0017(7) -0.0030(8)
N4 0.0236(9) 0.0300(10) 0.0200(8) -0.0029(7) 0.0080(7) 0.0016(7)
C1 0.0200(9) 0.0177(9) 0.0154(9) -0.0002(7) -0.0009(7) 0.0026(7)
C2 0.0216(10) 0.0223(10) 0.0204(10) 0.0005(8) -0.0015(8) 0.0001(8)
C3 0.0227(10) 0.0222(10) 0.0271(11) -0.0046(8) -0.0069(8) 0.0019(8)
C4 0.0330(12) 0.0347(12) 0.0173(10) -0.0044(9) -0.0059(8) 0.0037(10)
C5 0.0304(11) 0.0312(12) 0.0141(9) -0.0021(8) 0.0005(8) 0.0027(9)
C6 0.0219(10) 0.0174(9) 0.0148(9) -0.0009(7) -0.0001(7) 0.0032(7)
C7 0.0230(10) 0.0144(9) 0.0137(9) -0.0008(7) 0.0039(7) 0.0036(7)
C8 0.0233(10) 0.0213(10) 0.0172(9) 0.0002(8) 0.0029(7) -0.0057(8)
C9 0.0209(10) 0.0323(12) 0.0193(10) -0.0032(8) 0.0050(8) -0.0008(9)
C10 0.0214(9) 0.0223(10) 0.0178(9) -0.0050(8) 0.0027(7) 0.0039(8)
C11 0.0187(9) 0.0125(9) 0.0171(9) 0.0012(7) 0.0015(7) -0.0005(7)
C12 0.0197(9) 0.0146(9) 0.0135(9) 0.0010(7) 0.0018(7) 0.0005(7)
C13 0.0204(9) 0.0171(9) 0.0185(9) -0.0008(7) 0.0001(7) -0.0002(7)
C14 0.0248(10) 0.0200(10) 0.0153(9) -0.0030(7) -0.0007(7) -0.0003(8)
C15 0.0242(10) 0.0170(9) 0.0138(9) 0.0020(7) 0.0050(7) 0.0010(8)
C16 0.0205(9) 0.0195(10) 0.0134(9) 0.0022(7) 0.0030(7) -0.0017(7)
C17 0.0212(9) 0.0135(8) 0.0136(9) 0.0025(7) 0.0016(7) -0.0005(7)
C18 0.0266(11) 0.0313(13) 0.0424(14) 0.0095(10) -0.0120(10) -0.0081(10)
C19 0.0236(11) 0.0395(13) 0.0284(11) 0.0074(10) -0.0032(9) -0.0073(10)
C20 0.0281(12) 0.0457(15) 0.0404(14) 0.0001(12) 0.0076(10) -0.0001(11)
C21 0.0324(13) 0.0459(16) 0.0608(19) 0.0095(14) 0.0084(12) 0.0080(12)
C22 0.0396(14) 0.0374(15) 0.0639(19) 0.0170(14) 0.0032(13) 0.0073(12)
C23 0.0452(15) 0.0380(14) 0.0388(14) 0.0145(12) -0.0027(11) 0.0028(12)
C24 0.0347(13) 0.0349(13) 0.0313(12) 0.0079(10) 0.0042(10) 0.0042(10)
C25 0.0253(10) 0.0210(10) 0.0129(9) 0.0002(7) 0.0023(7) -0.0003(8)
C26 0.0406(13) 0.0232(11) 0.0221(10) 0.0023(9) 0.0093(9) 0.0062(9)
C27 0.0467(14) 0.0250(11) 0.0275(11) 0.0091(9) 0.0067(10) 0.0003(10)
C28 0.0358(12) 0.0380(13) 0.0184(10) 0.0077(9) 0.0070(9) -0.0057(10)
C29 0.0298(11) 0.0379(13) 0.0185(10) 0.0006(9) 0.0082(8) 0.0036(10)
C30 0.0285(11) 0.0228(10) 0.0168(10) 0.0017(8) 0.0038(8) 0.0023(9)
C31 0.0185(9) 0.0184(9) 0.0154(9) -0.0028(7) 0.0010(7) 0.0022(7)
C32 0.0244(10) 0.0235(11) 0.0251(11) -0.0011(8) -0.0002(8) -0.0036(8)
C33 0.0221(11) 0.0369(13) 0.0338(12) -0.0055(10) 0.0013(9) -0.0075(10)
C34 0.0210(10) 0.0408(14) 0.0337(12) -0.0100(10) -0.0043(9) 0.0064(10)
C35 0.0285(11) 0.0278(12) 0.0284(11) -0.0026(9) -0.0053(9) 0.0095(9)
C36 0.0235(10) 0.0201(10) 0.0217(10) 0.0003(8) 0.0005(8) 0.0016(8)
C37 0.0230(10) 0.0351(12) 0.0194(10) 0.0000(9) 0.0030(8) 0.0001(9)
C38 0.0240(10) 0.0300(12) 0.0233(10) -0.0010(9) 0.0039(8) 0.0055(9)
C39 0.0329(13) 0.0570(17) 0.0256(12) 0.0113(12) 0.0015(10) -0.0017(12)
C40 0.0535(17) 0.0596(19) 0.0267(13) 0.0118(13) 0.0038(12) 0.0024(15)
C41 0.099(3) 0.0365(15) 0.0262(13) -0.0001(11) 0.0244(15) -0.0054(16)
C42 0.064(2) 0.0552(19) 0.064(2) 0.0142(16) 0.0478(18) 0.0113(16)
C43 0.0453(16) 0.0506(17) 0.0503(17) 0.0086(14) 0.0310(13) 0.0157(13)
C44 0.0431(15) 0.0483(16) 0.0330(13) -0.0008(12) 0.0094(11) 0.0059(12)

loop_
_atom_type_symbol
_atom_type_scat_dispersion_real
_atom_type_scat_dispersion_imag
_atom_type_scat_Cromer_Mann_a1
_atom_type_scat_Cromer_Mann_b1
_atom_type_scat_Cromer_Mann_a2
_atom_type_scat_Cromer_Mann_b2
_atom_type_scat_Cromer_Mann_a3
_atom_type_scat_Cromer_Mann_b3
_atom_type_scat_Cromer_Mann_a4
_atom_type_scat_Cromer_Mann_b4
_atom_type_scat_Cromer_Mann_c
_atom_type_scat_source
C 0.0181 0.0091 2.3100 20.8439 1.0200 10.2075 1.5886 0.5687 0.8650 51.6512 0.2156 'International Tables Vol C 4.2.6.8 and 6.1.1.4'
H 0.0000 0.0000 0.4930 10.5109 0.3229 26.1257 0.1402 3.1424 0.0408 57.7998 0.0030 'International Tables Vol C 4.2.6.8 and 6.1.1.4'
Cl 0.3639 0.7018 11.4604 0.0104 7.1964 1.1662 6.2556 18.5194 1.6455 47.7784 -9.5574 'International Tables Vol C 4.2.6.8 and 6.1.1.4'
N 0.0311 0.0180 12.2126 0.0057 3.1322 9.8933 2.0125 28.9975 1.1663 0.5826 -11.5290 'International Tables Vol C 4.2.6.8 and 6.1.1.4'
Ni -3.0029 0.5091 12.8376 3.8785 7.2920 0.2565 4.4438 12.1763 2.3800 66.3421 1.0341 'International Tables Vol C 4.2.6.8 and 6.1.1.4'
O 0.0492 0.0322 3.0485 13.2771 2.2868 5.7011 1.5463 0.3239 0.8670 32.9089 0.2508 'International Tables Vol C 4.2.6.8 and 6.1.1.4'

loop_
_geom_angle_atom_site_label_1
_geom_angle_site_symmetry_1
_geom_angle_atom_site_label_2
_geom_angle_site_symmetry_2
_geom_angle_atom_site_label_3
_geom_angle_site_symmetry_3
_geom_angle
_geom_angle_publ_flag
O1 . Ni1 . O2 . 85.87(6) yes
O1 . Ni1 . N1 . 94.23(7) yes
O2 . Ni1 . N1 . 167.03(7) yes
O1 . Ni1 . N2 . 166.18(7) yes
O2 . Ni1 . N2 . 91.54(7) yes
N1 . Ni1 . N2 . 91.31(7) yes
Ni1 . O1 . C1 . 126.63(13) yes
Ni1 . O2 . C17 . 122.02(13) yes
C3 . O3 . C18 . 118.50(18) yes
C15 . O4 . C37 . 117.73(16) yes
Ni1 . N1 . C7 . 126.95(14) yes
Ni1 . N1 . C8 . 113.62(13) yes
C7 . N1 . C8 . 119.33(17) yes
Ni1 . N2 . C10 . 111.32(12) yes
Ni1 . N2 . C11 . 127.49(14) yes
C10 . N2 . C11 . 121.07(17) yes
C19 . N3 . C20 . 109.0(2) yes
C19 . N3 . C24 . 111.70(18) yes
C20 . N3 . C24 . 109.7(2) yes
C38 . N4 . C39 . 111.70(18) yes
C38 . N4 . C43 . 110.79(19) yes
C39 . N4 . C43 . 111.0(2) yes
O1 . C1 . C2 . 117.06(18) yes
O1 . C1 . C6 . 124.14(18) yes
C2 . C1 . C6 . 118.78(18) yes
C1 . C2 . C3 . 120.9(2) yes
C1 . C2 . H21 . 119.0 no
C3 . C2 . H21 . 120.1 no
C2 . C3 . O3 . 124.8(2) yes
C2 . C3 . C4 . 120.5(2) yes
O3 . C3 . C4 . 114.69(19) yes
C3 . C4 . C5 . 119.1(2) yes
C3 . C4 . H41 . 119.9 no
C5 . C4 . H41 . 121.0 no
C4 . C5 . C6 . 122.5(2) yes
C4 . C5 . H51 . 118.3 no
C6 . C5 . H51 . 119.1 no
C1 . C6 . C5 . 118.17(19) yes
C1 . C6 . C7 . 122.34(18) yes
C5 . C6 . C7 . 119.47(19) yes
C6 . C7 . N1 . 122.82(18) yes
C6 . C7 . C25 . 116.89(17) yes
N1 . C7 . C25 . 120.27(18) yes
N1 . C8 . C9 . 110.30(17) yes
N1 . C8 . H81 . 111.6 no
C9 . C8 . H81 . 110.2 no
N1 . C8 . H82 . 107.2 no
C9 . C8 . H82 . 109.2 no
H81 . C8 . H82 . 108.3 no
C8 . C9 . C10 . 110.67(17) yes
C8 . C9 . H91 . 110.1 no
C10 . C9 . H91 . 109.5 no
C8 . C9 . H92 . 108.4 no
C10 . C9 . H92 . 109.7 no
H91 . C9 . H92 . 108.4 no
C9 . C10 . N2 . 110.04(17) yes
C9 . C10 . H101 . 109.8 no
N2 . C10 . H101 . 106.4 no
C9 . C10 . H102 . 110.6 no
N2 . C10 . H102 . 111.4 no
H101 . C10 . H102 . 108.5 no
N2 . C11 . C12 . 121.05(18) yes
N2 . C11 . C31 . 119.74(17) yes
C12 . C11 . C31 . 119.17(17) yes
C11 . C12 . C13 . 120.26(18) yes
C11 . C12 . C17 . 120.55(17) yes
C13 . C12 . C17 . 119.12(18) yes
C12 . C13 . C14 . 121.91(19) yes
C12 . C13 . H131 . 118.8 no
C14 . C13 . H131 . 119.3 no
C13 . C14 . C15 . 118.92(18) yes
C13 . C14 . H141 . 121.4 no
C15 . C14 . H141 . 119.7 no
C14 . C15 . O4 . 114.84(17) yes
C14 . C15 . C16 . 121.10(18) yes
O4 . C15 . C16 . 124.04(18) yes
C15 . C16 . C17 . 120.59(18) yes
C15 . C16 . H161 . 120.2 no
C17 . C16 . H161 . 119.2 no
C12 . C17 . C16 . 118.19(18) yes
C12 . C17 . O2 . 124.30(18) yes
C16 . C17 . O2 . 117.51(18) yes
O3 . C18 . C19 . 113.7(2) yes
O3 . C18 . H181 . 106.2 no
C19 . C18 . H181 . 108.7 no
O3 . C18 . H182 . 109.8 no
C19 . C18 . H182 . 110.2 no
H181 . C18 . H182 . 108.1 no
C18 . C19 . N3 . 114.6(2) yes
C18 . C19 . H191 . 105.9 no
N3 . C19 . H191 . 106.6 no
C18 . C19 . H192 . 109.9 no
N3 . C19 . H192 . 110.2 no
H191 . C19 . H192 . 109.4 no
N3 . C20 . C21 . 111.3(2) yes
N3 . C20 . H201 . 110.0 no
C21 . C20 . H201 . 109.8 no
N3 . C20 . H202 . 110.0 no
C21 . C20 . H202 . 107.4 no
H201 . C20 . H202 . 108.3 no
C20 . C21 . C22 . 110.5(2) yes
C20 . C21 . H211 . 108.8 no
C22 . C21 . H211 . 108.8 no
C20 . C21 . H212 . 109.7 no
C22 . C21 . H212 . 110.8 no
H211 . C21 . H212 . 108.1 no
C21 . C22 . C23 . 109.8(2) yes
C21 . C22 . H221 . 111.3 no
C23 . C22 . H221 . 109.0 no
C21 . C22 . H222 . 108.3 no
C23 . C22 . H222 . 109.2 no
H221 . C22 . H222 . 109.2 no
C22 . C23 . C24 . 111.1(2) yes
C22 . C23 . H231 . 109.8 no
C24 . C23 . H231 . 108.8 no
C22 . C23 . H232 . 110.3 no
C24 . C23 . H232 . 108.5 no
H231 . C23 . H232 . 108.3 no
C23 . C24 . N3 . 111.6(2) yes
C23 . C24 . H241 . 108.6 no
N3 . C24 . H241 . 108.2 no
C23 . C24 . H242 . 109.6 no
N3 . C24 . H242 . 109.2 no
H241 . C24 . H242 . 109.6 no
C7 . C25 . C26 . 120.17(19) yes
C7 . C25 . C30 . 120.16(19) yes
C26 . C25 . C30 . 119.66(19) yes
C25 . C26 . C27 . 120.4(2) yes
C25 . C26 . H261 . 120.1 no
C27 . C26 . H261 . 119.5 no
C26 . C27 . C28 . 120.0(2) yes
C26 . C27 . H271 . 119.5 no
C28 . C27 . H271 . 120.5 no
C27 . C28 . C29 . 119.7(2) yes
C27 . C28 . H281 . 119.5 no
C29 . C28 . H281 . 120.7 no
C28 . C29 . C30 . 120.6(2) yes
C28 . C29 . H291 . 119.7 no
C30 . C29 . H291 . 119.7 no
C25 . C30 . C29 . 119.6(2) yes
C25 . C30 . H301 . 120.3 no
C29 . C30 . H301 . 120.1 no
C11 . C31 . C32 . 120.74(18) yes
C11 . C31 . C36 . 119.51(18) yes
C32 . C31 . C36 . 119.68(19) yes
C31 . C32 . C33 . 119.6(2) yes
C31 . C32 . H321 . 120.3 no
C33 . C32 . H321 . 120.1 no
C32 . C33 . C34 . 120.5(2) yes
C32 . C33 . H331 . 119.0 no
C34 . C33 . H331 . 120.4 no
C33 . C34 . C35 . 119.9(2) yes
C33 . C34 . H341 . 120.3 no
C35 . C34 . H341 . 119.8 no
C34 . C35 . C36 . 120.2(2) yes
C34 . C35 . H351 . 119.3 no
C36 . C35 . H351 . 120.5 no
C31 . C36 . C35 . 120.0(2) yes
C31 . C36 . H361 . 120.2 no
C35 . C36 . H361 . 119.8 no
O4 . C37 . C38 . 109.66(17) yes
O4 . C37 . H371 . 109.2 no
C38 . C37 . H371 . 108.7 no
O4 . C37 . H372 . 108.4 no
C38 . C37 . H372 . 110.2 no
H371 . C37 . H372 . 110.7 no
C37 . C38 . N4 . 114.27(19) yes
C37 . C38 . H381 . 106.7 no
N4 . C38 . H381 . 108.1 no
C37 . C38 . H382 . 109.1 no
N4 . C38 . H382 . 109.7 no
H381 . C38 . H382 . 108.8 no
N4 . C39 . C40 . 111.6(2) yes
N4 . C39 . H391 . 108.3 no
C40 . C39 . H391 . 110.1 no
N4 . C39 . H392 . 106.9 no
C40 . C39 . H392 . 108.6 no
H391 . C39 . H392 . 111.4 no
C39 . C40 . C41 . 110.6(3) yes
C39 . C40 . H401 . 109.8 no
C41 . C40 . H401 . 108.2 no
C39 . C40 . H402 . 108.5 no
C41 . C40 . H402 . 110.0 no
H401 . C40 . H402 . 109.8 no
C40 . C41 . C42 . 109.3(2) yes
C40 . C41 . H411 . 110.1 no
C42 . C41 . H411 . 109.8 no
C40 . C41 . H412 . 108.2 no
C42 . C41 . H412 . 109.0 no
H411 . C41 . H412 . 110.4 no
C41 . C42 . C43 . 110.8(3) yes
C41 . C42 . H421 . 109.6 no
C43 . C42 . H421 . 107.9 no
C41 . C42 . H422 . 110.6 no
C43 . C42 . H422 . 110.1 no
H421 . C42 . H422 . 107.8 no
C42 . C43 . N4 . 110.7(2) yes
C42 . C43 . H431 . 110.1 no
N4 . C43 . H431 . 108.9 no
C42 . C43 . H432 . 109.1 no
N4 . C43 . H432 . 110.3 no
H431 . C43 . H432 . 107.7 no
Cl1 . C44 . Cl2 . 111.95(16) yes
Cl1 . C44 . H441 . 107.8 no
Cl2 . C44 . H441 . 107.6 no
Cl1 . C44 . H442 . 109.3 no
Cl2 . C44 . H442 . 108.8 no
H441 . C44 . H442 . 111.5 no

loop_
_geom_bond_atom_site_label_1
_geom_bond_site_symmetry_1
_geom_bond_atom_site_label_2
_geom_bond_site_symmetry_2
_geom_bond_distance
_geom_bond_publ_flag
Ni1 . O1 . 1.8372(15) yes
Ni1 . O2 . 1.8625(14) yes
Ni1 . N1 . 1.8909(17) yes
Ni1 . N2 . 1.8716(17) yes
Cl1 . C44 . 1.760(3) yes
Cl2 . C44 . 1.736(3) yes
O1 . C1 . 1.309(2) yes
O2 . C17 . 1.312(2) yes
O3 . C3 . 1.364(3) yes
O3 . C18 . 1.433(3) yes
O4 . C15 . 1.365(2) yes
O4 . C37 . 1.437(3) yes
N1 . C7 . 1.306(3) yes
N1 . C8 . 1.478(3) yes
N2 . C10 . 1.477(2) yes
N2 . C11 . 1.300(3) yes
N3 . C19 . 1.462(3) yes
N3 . C20 . 1.461(3) yes
N3 . C24 . 1.469(3) yes
N4 . C38 . 1.459(3) yes
N4 . C39 . 1.452(3) yes
N4 . C43 . 1.462(3) yes
C1 . C2 . 1.415(3) yes
C1 . C6 . 1.421(3) yes
C2 . C3 . 1.385(3) yes
C2 . H21 . 0.930 no
C3 . C4 . 1.406(3) yes
C4 . C5 . 1.363(3) yes
C4 . H41 . 0.927 no
C5 . C6 . 1.419(3) yes
C5 . H51 . 0.927 no
C6 . C7 . 1.444(3) yes
C7 . C25 . 1.505(3) yes
C8 . C9 . 1.524(3) yes
C8 . H81 . 0.967 no
C8 . H82 . 0.967 no
C9 . C10 . 1.525(3) yes
C9 . H91 . 0.974 no
C9 . H92 . 0.970 no
C10 . H101 . 0.966 no
C10 . H102 . 0.969 no
C11 . C12 . 1.447(3) yes
C11 . C31 . 1.497(3) yes
C12 . C13 . 1.414(3) yes
C12 . C17 . 1.426(3) yes
C13 . C14 . 1.371(3) yes
C13 . H131 . 0.952 no
C14 . C15 . 1.407(3) yes
C14 . H141 . 0.933 no
C15 . C16 . 1.385(3) yes
C16 . C17 . 1.418(3) yes
C16 . H161 . 0.942 no
C18 . C19 . 1.514(4) yes
C18 . H181 . 0.984 no
C18 . H182 . 0.976 no
C19 . H191 . 0.983 no
C19 . H192 . 0.986 no
C20 . C21 . 1.518(4) yes
C20 . H201 . 0.988 no
C20 . H202 . 0.984 no
C21 . C22 . 1.516(4) yes
C21 . H211 . 0.976 no
C21 . H212 . 0.970 no
C22 . C23 . 1.523(4) yes
C22 . H221 . 0.985 no
C22 . H222 . 0.977 no
C23 . C24 . 1.523(3) yes
C23 . H231 . 0.963 no
C23 . H232 . 0.966 no
C24 . H241 . 0.992 no
C24 . H242 . 0.986 no
C25 . C26 . 1.388(3) yes
C25 . C30 . 1.395(3) yes
C26 . C27 . 1.385(3) yes
C26 . H261 . 0.933 no
C27 . C28 . 1.389(4) yes
C27 . H271 . 0.931 no
C28 . C29 . 1.382(4) yes
C28 . H281 . 0.922 no
C29 . C30 . 1.390(3) yes
C29 . H291 . 0.941 no
C30 . H301 . 0.921 no
C31 . C32 . 1.394(3) yes
C31 . C36 . 1.395(3) yes
C32 . C33 . 1.390(3) yes
C32 . H321 . 0.932 no
C33 . C34 . 1.384(4) yes
C33 . H331 . 0.928 no
C34 . C35 . 1.383(4) yes
C34 . H341 . 0.935 no
C35 . C36 . 1.390(3) yes
C35 . H351 . 0.941 no
C36 . H361 . 0.925 no
C37 . C38 . 1.513(3) yes
C37 . H371 . 0.983 no
C37 . H372 . 0.999 no
C38 . H381 . 0.980 no
C38 . H382 . 0.976 no
C39 . C40 . 1.522(4) yes
C39 . H391 . 0.992 no
C39 . H392 . 0.981 no
C40 . C41 . 1.517(4) yes
C40 . H401 . 0.984 no
C40 . H402 . 0.964 no
C41 . C42 . 1.504(6) yes
C41 . H411 . 0.982 no
C41 . H412 . 0.976 no
C42 . C43 . 1.528(4) yes
C42 . H421 . 0.961 no
C42 . H422 . 0.954 no
C43 . H431 . 0.968 no
C43 . H432 . 0.993 no
C44 . H441 . 0.976 no
C44 . H442 . 0.976 no

loop_
_geom_contact_atom_site_label_1
_geom_contact_atom_site_label_2
_geom_contact_distance
_geom_contact_site_symmetry_1
_geom_contact_site_symmetry_2
_geom_contact_publ_flag
O1 O2 2.5203(18) . . no
O1 C7 2.931(2) . . no
O1 C44 3.115(3) . . no
O1 N1 2.732(2) . . no
O2 C44 3.355(3) . . no
O2 C11 2.909(2) . . no
O2 N2 2.676(2) . . no
O2 C8 3.394(2) . 3_656 no
O3 N3 3.174(2) . . no
O3 C24 3.040(3) . . no
O4 C39 3.105(3) . . no
O4 N4 3.144(2) . . no
N1 C10 2.775(3) . . no
N1 N2 2.691(2) . . no
N1 C1 2.918(3) . . no
N2 C8 2.682(2) . . no
N2 C17 2.871(2) . . no
C1 C36 3.536(3) . 3_646 no
C2 C19 3.285(3) . . no
C5 C30 3.473(3) . . no
C5 C26 3.399(4) . . no
C8 C30 3.376(3) . . no
C8 C26 3.482(3) . . no
C8 C17 3.497(3) . 3_646 no
C9 C32 3.491(3) . . no
C10 C16 3.491(3) . 3_656 no
C10 C36 3.575(3) . . no
C10 C32 3.258(3) . . no
C10 C17 3.508(3) . 3_656 no
C13 C36 3.459(3) . . no
C14 C26 3.574(3) . 3_656 no
C35 C41 3.443(4) . 2_666 no

loop_
_geom_torsion_atom_site_label_1
_geom_torsion_atom_site_label_2
_geom_torsion_atom_site_label_3
_geom_torsion_atom_site_label_4
_geom_torsion
_geom_torsion_site_symmetry_1
_geom_torsion_site_symmetry_2
_geom_torsion_site_symmetry_3
_geom_torsion_site_symmetry_4
_geom_torsion_publ_flag
O2 Ni1 O1 C1 174.14(16) . . . . no
N1 Ni1 O1 C1 -18.87(16) . . . . no
O1 Ni1 O2 C17 156.00(15) . . . . no
N2 Ni1 O2 C17 -37.60(15) . . . . no
O1 Ni1 N1 C7 10.41(17) . . . . no
O1 Ni1 N1 C8 -165.87(13) . . . . no
N2 Ni1 N1 C7 -156.92(17) . . . . no
N2 Ni1 N1 C8 26.80(13) . . . . no
O2 Ni1 N2 C10 -149.22(13) . . . . no
O2 Ni1 N2 C11 26.72(17) . . . . no
N1 Ni1 N2 C10 43.44(13) . . . . no
N1 Ni1 N2 C11 -140.62(17) . . . . no
Ni1 O1 C1 C2 -164.85(13) . . . . no
Ni1 O1 C1 C6 16.8(3) . . . . no
Ni1 O2 C17 C12 27.6(2) . . . . no
Ni1 O2 C17 C16 -152.59(13) . . . . no
C18 O3 C3 C2 -11.7(3) . . . . no
C18 O3 C3 C4 169.0(2) . . . . no
C3 O3 C18 C19 -72.3(3) . . . . no
C37 O4 C15 C14 -169.76(18) . . . . no
C37 O4 C15 C16 8.9(3) . . . . no
C15 O4 C37 C38 172.88(18) . . . . no
Ni1 N1 C7 C6 0.4(3) . . . . no
Ni1 N1 C7 C25 -178.17(13) . . . . no
C8 N1 C7 C6 176.49(17) . . . . no
C8 N1 C7 C25 -2.1(3) . . . . no
Ni1 N1 C8 C9 -74.15(17) . . . . no
C7 N1 C8 C9 109.3(2) . . . . no
Ni1 N2 C10 C9 -79.09(17) . . . . no
C11 N2 C10 C9 104.7(2) . . . . no
Ni1 N2 C11 C12 -3.5(3) . . . . no
Ni1 N2 C11 C31 178.87(13) . . . . no
C10 N2 C11 C12 172.04(16) . . . . no
C10 N2 C11 C31 -5.5(3) . . . . no
C20 N3 C19 C18 -170.0(2) . . . . no
C24 N3 C19 C18 68.7(3) . . . . no
C19 N3 C20 C21 176.8(2) . . . . no
C24 N3 C20 C21 -60.6(3) . . . . no
C19 N3 C24 C23 180.0(2) . . . . no
C20 N3 C24 C23 59.1(3) . . . . no
C39 N4 C38 C37 -77.7(3) . . . . no
C43 N4 C38 C37 158.1(2) . . . . no
C38 N4 C39 C40 177.4(2) . . . . no
C43 N4 C39 C40 -58.5(3) . . . . no
C38 N4 C43 C42 -176.8(2) . . . . no
C39 N4 C43 C42 58.5(3) . . . . no
O1 C1 C2 C3 -178.45(17) . . . . no
C6 C1 C2 C3 0.0(3) . . . . no
O1 C1 C6 C5 177.69(19) . . . . no
O1 C1 C6 C7 -0.7(3) . . . . no
C2 C1 C6 C5 -0.6(3) . . . . no
C2 C1 C6 C7 -179.01(17) . . . . no
C1 C2 C3 O3 -178.70(18) . . . . no
C1 C2 C3 C4 0.5(3) . . . . no
O3 C3 C4 C5 179.0(2) . . . . no
C2 C3 C4 C5 -0.4(3) . . . . no
C3 C4 C5 C6 -0.3(4) . . . . no
C4 C5 C6 C1 0.8(3) . . . . no
C4 C5 C6 C7 179.3(2) . . . . no
C1 C6 C7 N1 -8.1(3) . . . . no
C1 C6 C7 C25 170.55(17) . . . . no
C5 C6 C7 N1 173.6(2) . . . . no
C5 C6 C7 C25 -7.8(3) . . . . no
N1 C7 C25 C26 95.6(2) . . . . no
N1 C7 C25 C30 -85.8(2) . . . . no
C6 C7 C25 C26 -83.1(2) . . . . no
C6 C7 C25 C30 95.6(2) . . . . no
N1 C8 C9 C10 43.2(2) . . . . no
C8 C9 C10 N2 31.7(2) . . . . no
N2 C11 C12 C13 163.87(18) . . . . no
N2 C11 C12 C17 -19.2(3) . . . . no
C31 C11 C12 C13 -18.5(3) . . . . no
C31 C11 C12 C17 158.43(17) . . . . no
N2 C11 C31 C32 -74.6(2) . . . . no
N2 C11 C31 C36 102.5(2) . . . . no
C12 C11 C31 C32 107.7(2) . . . . no
C12 C11 C31 C36 -75.1(2) . . . . no
C11 C12 C13 C14 176.89(17) . . . . no
C17 C12 C13 C14 -0.1(3) . . . . no
C11 C12 C17 O2 6.4(3) . . . . no
C11 C12 C17 C16 -173.48(17) . . . . no
C13 C12 C17 O2 -176.65(17) . . . . no
C13 C12 C17 C16 3.5(3) . . . . no
C12 C13 C14 C15 -1.9(3) . . . . no
C13 C14 C15 O4 179.25(16) . . . . no
C13 C14 C15 C16 0.5(3) . . . . no
O4 C15 C16 C17 -175.63(17) . . . . no
C14 C15 C16 C17 3.0(3) . . . . no
C15 C16 C17 O2 175.20(17) . . . . no
C15 C16 C17 C12 -5.0(3) . . . . no
O3 C18 C19 N3 -78.5(3) . . . . no
N3 C20 C21 C22 58.9(3) . . . . no
C20 C21 C22 C23 -54.1(3) . . . . no
C21 C22 C23 C24 52.8(3) . . . . no
C22 C23 C24 N3 -55.9(3) . . . . no
C7 C25 C26 C27 178.7(2) . . . . no
C30 C25 C26 C27 0.1(3) . . . . no
C7 C25 C30 C29 -178.0(2) . . . . no
C26 C25 C30 C29 0.7(3) . . . . no
C25 C26 C27 C28 -1.0(4) . . . . no
C26 C27 C28 C29 1.2(4) . . . . no
C27 C28 C29 C30 -0.4(4) . . . . no
C28 C29 C30 C25 -0.6(3) . . . . no
C11 C31 C32 C33 175.5(2) . . . . no
C36 C31 C32 C33 -1.6(3) . . . . no
C11 C31 C36 C35 -175.93(19) . . . . no
C32 C31 C36 C35 1.3(3) . . . . no
C31 C32 C33 C34 0.7(4) . . . . no
C32 C33 C34 C35 0.5(4) . . . . no
C33 C34 C35 C36 -0.9(4) . . . . no
C34 C35 C36 C31 0.0(3) . . . . no
O4 C37 C38 N4 82.6(2) . . . . no
N4 C39 C40 C41 56.8(3) . . . . no
C39 C40 C41 C42 -54.9(3) . . . . no
C40 C41 C42 C43 55.5(3) . . . . no
C41 C42 C43 N4 -57.7(3) . . . . no
